data_4118998
loop_
_publ_author_name
'Tao Xu'
'Haye Min Ko'
'Nikolas A. Savage'
'Guangbin Dong'

_publ_section_title
;
 Highly Enantioselective Rh-Catalyzed Carboacylation of Olefins: Efficient
 Syntheses of Chiral Poly-Fused Rings
;
_journal_name_full 'Journal of the American Chemical Society'
_journal_page_first 20005
_journal_page_last 20008
_journal_paper_doi 10.1021/ja309978c
_journal_volume 134
_journal_year 2012
_chemical_absolute_configuration ad
_chemical_formula_moiety 'C19 H17 Br O3'
_chemical_formula_sum 'C19 H17 Br O3'
_chemical_formula_weight 373.24
_chemical_name_systematic
;
 ?
;
_space_group_IT_number 19
_symmetry_cell_setting orthorhombic
_symmetry_space_group_name_Hall 'P 2ac 2ab'
_symmetry_space_group_name_H-M 'P 21 21 21'
_atom_sites_solution_hydrogens geom
_atom_sites_solution_primary direct
_atom_sites_solution_secondary difmap
_audit_creation_method SHELXL-97
_cell_angle_alpha 90.00
_cell_angle_beta 90.00
_cell_angle_gamma 90.00
_cell_formula_units_Z 4
_cell_length_a 5.220(2)
_cell_length_b 12.634(5)
_cell_length_c 24.533(10)
_cell_measurement_reflns_used 7748
_cell_measurement_temperature 153(2)
_cell_measurement_theta_max 25.0
_cell_measurement_theta_min 3.0
_cell_volume 1617.9(11)
_computing_cell_refinement 'CrystalClear (Rigaku Inc., 2008)'
_computing_data_collection 'CrystalClear (Rigaku Inc., 2008)'
_computing_data_reduction 'CrystalClear (Rigaku Inc., 2008)'
_computing_molecular_graphics 'XP SHELXTL/PC, Siemens Analytical'
_computing_structure_refinement 'XL SHELXTL/PC, Siemens Analytical'
_computing_structure_solution
;

SIR97 - Altomare A., Burla M.C., Camalli M., Cascarano G.L., Giacovazzo C., 
Guagliardi A., Moliterni A.G.G., Polidori G.,Spagna R.
;
_diffrn_ambient_temperature 153(2)
_diffrn_measured_fraction_theta_full 0.982
_diffrn_measured_fraction_theta_max 0.982
_diffrn_measurement_device_type 'Rigaku SCX-Mini with Mercury CCD'
_diffrn_measurement_method \w-scans
_diffrn_radiation_monochromator graphite
_diffrn_radiation_source 'fine-focus sealed tube'
_diffrn_radiation_type MoK\a
_diffrn_radiation_wavelength 0.71075
_diffrn_reflns_av_R_equivalents 0.1739
_diffrn_reflns_av_sigmaI/netI 0.2544
_diffrn_reflns_limit_h_max 5
_diffrn_reflns_limit_h_min -6
_diffrn_reflns_limit_k_max 14
_diffrn_reflns_limit_k_min -14
_diffrn_reflns_limit_l_max 29
_diffrn_reflns_limit_l_min -29
_diffrn_reflns_number 7689
_diffrn_reflns_theta_full 25.00
_diffrn_reflns_theta_max 25.00
_diffrn_reflns_theta_min 3.22
_exptl_absorpt_coefficient_mu 2.553
_exptl_absorpt_correction_T_max 1.00
_exptl_absorpt_correction_T_min 0.537
_exptl_absorpt_correction_type multi-scan
_exptl_absorpt_process_details
;
Abscor. T. Higashi (2001). The Rigaku Corporation, Tokyo, Japan.
;
_exptl_crystal_colour colorless
_exptl_crystal_density_diffrn 1.532
_exptl_crystal_description needle
_exptl_crystal_F_000 760
_exptl_crystal_size_max 0.24
_exptl_crystal_size_mid 0.04
_exptl_crystal_size_min 0.02
_refine_diff_density_max 0.666
_refine_diff_density_min -0.673
_refine_diff_density_rms 0.119
_refine_ls_abs_structure_details 'Flack H D (1983), Acta Cryst. A39, 876-881'
_refine_ls_abs_structure_Flack 0.06(3)
_refine_ls_extinction_coef 0.0037(6)
_refine_ls_extinction_expression Fc^*^=kFc[1+0.001xFc^2^\l^3^/sin(2\q)]^-1/4^
_refine_ls_extinction_method SHELXL
_refine_ls_goodness_of_fit_ref 0.994
_refine_ls_hydrogen_treatment constr
_refine_ls_matrix_type full
_refine_ls_number_parameters 211
_refine_ls_number_reflns 2691
_refine_ls_number_restraints 0
_refine_ls_restrained_S_all 0.994
_refine_ls_R_factor_all 0.1939
_refine_ls_R_factor_gt 0.0776
_refine_ls_shift/su_max 0.002
_refine_ls_shift/su_mean 0.001
_refine_ls_structure_factor_coef Fsqd
_refine_ls_weighting_details 'calc w=1/[\s^2^(Fo^2^)+(0.0038P)^2^] where P=(Fo^2^+2Fc^2^)/3'
_refine_ls_weighting_scheme calc
_refine_ls_wR_factor_gt 0.0984
_refine_ls_wR_factor_ref 0.1347
_reflns_number_gt 1220
_reflns_number_total 2691
_reflns_threshold_expression >2sigma(I)
_cod_data_source_file ja309978c_si_001.cif
_cod_data_source_block shelxl
_cod_database_code 4118998

loop_
_symmetry_equiv_pos_as_xyz
'x, y, z'
'-x+1/2, -y, z+1/2'
'x+1/2, -y+1/2, -z'
'-x, y+1/2, -z+1/2'

loop_
_atom_site_label
_atom_site_type_symbol
_atom_site_fract_x
_atom_site_fract_y
_atom_site_fract_z
_atom_site_U_iso_or_equiv
_atom_site_adp_type
_atom_site_occupancy
_atom_site_symmetry_multiplicity
_atom_site_calc_flag
_atom_site_refinement_flags
C1 C 1.658(2) 0.1728(9) 0.2656(4) 0.039(4) Uani 1 1 d .
H1A H 1.7015 0.2251 0.2371 0.047 Uiso 1 1 calc R
H1B H 1.8180 0.1421 0.2803 0.047 Uiso 1 1 calc R
C2 C 1.499(2) 0.2252(9) 0.3117(3) 0.029(3) Uani 1 1 d .
C3 C 1.652(2) 0.2679(9) 0.3614(4) 0.033(3) Uani 1 1 d .
H3A H 1.7948 0.2188 0.3695 0.040 Uiso 1 1 calc R
H3B H 1.7269 0.3375 0.3519 0.040 Uiso 1 1 calc R
C4 C 1.486(2) 0.2802(9) 0.4123(3) 0.033(3) Uani 1 1 d .
H4 H 1.5999 0.2948 0.4442 0.040 Uiso 1 1 calc R
C5 C 1.309(2) 0.1843(9) 0.4261(4) 0.038(4) Uani 1 1 d .
H5A H 1.3960 0.1418 0.4546 0.045 Uiso 1 1 calc R
H5B H 1.1502 0.2127 0.4425 0.045 Uiso 1 1 calc R
C6 C 1.234(2) 0.1101(10) 0.3807(4) 0.034(3) Uani 1 1 d .
C7 C 1.084(2) 0.0203(9) 0.3845(5) 0.037(3) Uani 1 1 d .
H7 H 1.0041 0.0030 0.4181 0.044 Uiso 1 1 calc R
C8 C 1.049(3) -0.0450(9) 0.3394(5) 0.046(4) Uani 1 1 d .
H8 H 0.9355 -0.1034 0.3428 0.055 Uiso 1 1 calc R
C9 C 1.171(2) -0.0293(9) 0.2895(5) 0.038(3) Uani 1 1 d .
H9 H 1.1488 -0.0764 0.2597 0.046 Uiso 1 1 calc R
C10 C 1.329(2) 0.0601(10) 0.2862(5) 0.032(3) Uani 1 1 d .
C11 C 1.345(2) 0.1298(9) 0.3288(5) 0.024(3) Uani 1 1 d .
C12 C 1.318(2) 0.3132(8) 0.2856(4) 0.035(3) Uani 1 1 d .
H12A H 1.2611 0.2899 0.2494 0.053 Uiso 1 1 calc R
H12B H 1.4130 0.3798 0.2821 0.053 Uiso 1 1 calc R
H12C H 1.1685 0.3241 0.3091 0.053 Uiso 1 1 calc R
C13 C 1.238(2) 0.4258(9) 0.4471(5) 0.030(3) Uani 1 1 d .
C14 C 1.064(2) 0.5150(8) 0.4320(4) 0.025(3) Uani 1 1 d .
C15 C 1.021(3) 0.5459(8) 0.3783(4) 0.040(3) Uani 1 1 d .
H15 H 1.1086 0.5118 0.3492 0.049 Uiso 1 1 calc R
C16 C 0.851(2) 0.6265(9) 0.3678(4) 0.035(3) Uani 1 1 d .
H16 H 0.8272 0.6494 0.3313 0.042 Uiso 1 1 calc R
C17 C 0.718(2) 0.6739(9) 0.4082(5) 0.029(3) Uani 1 1 d .
C18 C 0.758(2) 0.6456(11) 0.4627(5) 0.050(4) Uani 1 1 d .
H18 H 0.6668 0.6802 0.4911 0.060 Uiso 1 1 calc R
C19 C 0.931(3) 0.5667(10) 0.4742(5) 0.044(4) Uani 1 1 d .
H19 H 0.9606 0.5469 0.5110 0.052 Uiso 1 1 calc R
O1 O 1.4893(18) 0.0890(5) 0.2435(2) 0.0318(18) Uani 1 1 d .
O2 O 1.3206(14) 0.3736(6) 0.4028(3) 0.030(2) Uani 1 1 d .
O3 O 1.2997(16) 0.4038(7) 0.4931(3) 0.046(3) Uani 1 1 d .
Br1 Br 0.4774(3) 0.78318(10) 0.39102(5) 0.0453(5) Uani 1 1 d .

loop_
_atom_site_aniso_label
_atom_site_aniso_U_11
_atom_site_aniso_U_22
_atom_site_aniso_U_33
_atom_site_aniso_U_23
_atom_site_aniso_U_13
_atom_site_aniso_U_12
C1 0.029(8) 0.048(9) 0.039(7) -0.008(7) 0.004(6) -0.022(7)
C2 0.014(6) 0.049(7) 0.024(5) 0.001(6) 0.005(6) -0.009(10)
C3 0.037(8) 0.015(7) 0.048(8) 0.015(7) -0.012(6) -0.012(7)
C4 0.025(7) 0.040(7) 0.035(6) -0.009(6) -0.002(6) -0.012(11)
C5 0.040(9) 0.037(9) 0.037(7) -0.014(7) -0.006(6) 0.008(7)
C6 0.021(8) 0.058(10) 0.025(7) -0.007(7) 0.000(6) 0.008(7)
C7 0.039(10) 0.028(7) 0.043(8) 0.002(7) 0.001(7) -0.010(7)
C8 0.027(10) 0.043(9) 0.068(9) -0.002(8) -0.006(8) -0.012(8)
C9 0.031(8) 0.020(8) 0.063(10) -0.012(7) -0.001(7) 0.009(7)
C10 0.029(8) 0.037(9) 0.030(7) 0.001(7) 0.003(6) 0.013(7)
C11 0.009(7) 0.018(7) 0.045(8) -0.002(7) -0.006(6) -0.004(6)
C12 0.031(8) 0.032(9) 0.042(8) 0.006(7) 0.006(6) 0.002(7)
C13 0.026(9) 0.027(9) 0.037(8) -0.009(7) -0.001(7) -0.013(7)
C14 0.024(9) 0.019(7) 0.032(7) -0.003(6) 0.007(6) 0.008(6)
C15 0.061(10) 0.033(7) 0.027(7) -0.011(6) -0.008(8) 0.014(10)
C16 0.043(9) 0.033(9) 0.028(7) -0.001(7) -0.009(6) -0.004(8)
C17 0.005(7) 0.030(8) 0.052(9) -0.013(7) -0.001(5) 0.009(6)
C18 0.054(11) 0.059(11) 0.036(8) -0.011(8) 0.010(7) 0.001(9)
C19 0.047(11) 0.038(8) 0.046(8) -0.003(7) -0.005(7) 0.015(8)
O1 0.032(5) 0.035(5) 0.029(4) -0.006(4) 0.004(5) -0.001(6)
O2 0.034(5) 0.033(5) 0.024(5) -0.004(4) 0.001(4) 0.014(4)
O3 0.052(7) 0.049(7) 0.037(5) -0.003(5) 0.003(5) 0.017(5)
Br1 0.0396(8) 0.0434(8) 0.0529(7) 0.0009(8) -0.0018(8) 0.0078(9)

loop_
_atom_type_symbol
_atom_type_description
_atom_type_scat_dispersion_real
_atom_type_scat_dispersion_imag
_atom_type_scat_source
C C 0.0033 0.0016 'International Tables Vol C Tables 4.2.6.8 and 6.1.1.4'
H H 0.0000 0.0000 'International Tables Vol C Tables 4.2.6.8 and 6.1.1.4'
O O 0.0106 0.0060 'International Tables Vol C Tables 4.2.6.8 and 6.1.1.4'
Br Br -0.2901 2.4595 'International Tables Vol C Tables 4.2.6.8 and 6.1.1.4'

loop_
_geom_angle_atom_site_label_1
_geom_angle_atom_site_label_2
_geom_angle_atom_site_label_3
_geom_angle
O1 C1 C2 104.8(8)
O1 C1 H1A 110.8
C2 C1 H1A 110.8
O1 C1 H1B 110.8
C2 C1 H1B 110.8
H1A C1 H1B 108.9
C11 C2 C1 98.5(8)
C11 C2 C3 109.4(8)
C1 C2 C3 116.5(10)
C11 C2 C12 110.6(9)
C1 C2 C12 108.8(8)
C3 C2 C12 112.2(9)
C4 C3 C2 112.7(9)
C4 C3 H3A 109.1
C2 C3 H3A 109.1
C4 C3 H3B 109.1
C2 C3 H3B 109.1
H3A C3 H3B 107.8
O2 C4 C3 106.5(8)
O2 C4 C5 107.9(9)
C3 C4 C5 115.8(9)
O2 C4 H4 108.8
C3 C4 H4 108.8
C5 C4 H4 108.8
C6 C5 C4 118.4(9)
C6 C5 H5A 107.7
C4 C5 H5A 107.7
C6 C5 H5B 107.7
C4 C5 H5B 107.7
H5A C5 H5B 107.1
C7 C6 C11 115.8(11)
C7 C6 C5 127.6(11)
C11 C6 C5 116.5(11)
C6 C7 C8 120.6(12)
C6 C7 H7 119.7
C8 C7 H7 119.7
C9 C8 C7 123.6(12)
C9 C8 H8 118.2
C7 C8 H8 118.2
C8 C9 C10 115.8(11)
C8 C9 H9 122.1
C10 C9 H9 122.1
C11 C10 O1 111.9(11)
C11 C10 C9 120.5(11)
O1 C10 C9 127.6(11)
C10 C11 C6 123.3(11)
C10 C11 C2 109.3(10)
C6 C11 C2 127.4(11)
C2 C12 H12A 109.5
C2 C12 H12B 109.5
H12A C12 H12B 109.5
C2 C12 H12C 109.5
H12A C12 H12C 109.5
H12B C12 H12C 109.5
O3 C13 O2 123.9(12)
O3 C13 C14 124.7(11)
O2 C13 C14 111.4(10)
C15 C14 C19 119.1(11)
C15 C14 C13 122.9(11)
C19 C14 C13 117.9(10)
C16 C15 C14 119.2(11)
C16 C15 H15 120.4
C14 C15 H15 120.4
C17 C16 C15 121.6(11)
C17 C16 H16 119.2
C15 C16 H16 119.2
C16 C17 C18 120.7(11)
C16 C17 Br1 119.7(9)
C18 C17 Br1 119.5(9)
C19 C18 C17 118.7(12)
C19 C18 H18 120.7
C17 C18 H18 120.7
C18 C19 C14 120.6(11)
C18 C19 H19 119.7
C14 C19 H19 119.7
C10 O1 C1 105.6(8)
C13 O2 C4 116.9(8)

loop_
_geom_bond_atom_site_label_1
_geom_bond_atom_site_label_2
_geom_bond_distance
C1 O1 1.479(11)
C1 C2 1.549(13)
C1 H1A 0.9900
C1 H1B 0.9900
C2 C11 1.509(14)
C2 C3 1.556(12)
C2 C12 1.594(14)
C3 C4 1.525(13)
C3 H3A 0.9900
C3 H3B 0.9900
C4 O2 1.481(13)
C4 C5 1.561(14)
C4 H4 1.0000
C5 C6 1.509(14)
C5 H5A 0.9900
C5 H5B 0.9900
C6 C7 1.381(14)
C6 C11 1.421(13)
C7 C8 1.392(14)
C7 H7 0.9500
C8 C9 1.394(15)
C8 H8 0.9500
C9 C10 1.403(15)
C9 H9 0.9500
C10 C11 1.369(14)
C10 O1 1.387(13)
C12 H12A 0.9800
C12 H12B 0.9800
C12 H12C 0.9800
C13 O3 1.207(12)
C13 O2 1.344(12)
C13 C14 1.494(15)
C14 C15 1.392(13)
C14 C19 1.408(14)
C15 C16 1.374(15)
C15 H15 0.9500
C16 C17 1.352(13)
C16 H16 0.9500
C17 C18 1.398(13)
C17 Br1 1.913(11)
C18 C19 1.374(15)
C18 H18 0.9500
C19 H19 0.9500

loop_
_geom_torsion_atom_site_label_1
_geom_torsion_atom_site_label_2
_geom_torsion_atom_site_label_3
_geom_torsion_atom_site_label_4
_geom_torsion
O1 C1 C2 C11 30.5(10)
O1 C1 C2 C3 147.2(8)
O1 C1 C2 C12 -84.8(10)
C11 C2 C3 C4 -48.4(13)
C1 C2 C3 C4 -158.9(9)
C12 C2 C3 C4 74.8(12)
C2 C3 C4 O2 -73.2(11)
C2 C3 C4 C5 46.7(14)
O2 C4 C5 C6 95.4(11)
C3 C4 C5 C6 -23.7(15)
C4 C5 C6 C7 178.7(11)
C4 C5 C6 C11 4.0(16)
C11 C6 C7 C8 0.1(17)
C5 C6 C7 C8 -174.5(12)
C6 C7 C8 C9 4(2)
C7 C8 C9 C10 -2(2)
C8 C9 C10 C11 -4.2(18)
C8 C9 C10 O1 173.9(11)
O1 C10 C11 C6 -169.5(10)
C9 C10 C11 C6 8.8(18)
O1 C10 C11 C2 9.1(14)
C9 C10 C11 C2 -172.6(10)
C7 C6 C11 C10 -6.6(17)
C5 C6 C11 C10 168.7(10)
C7 C6 C11 C2 175.1(10)
C5 C6 C11 C2 -9.7(17)
C1 C2 C11 C10 -24.5(12)
C3 C2 C11 C10 -146.5(9)
C12 C2 C11 C10 89.4(11)
C1 C2 C11 C6 154.1(11)
C3 C2 C11 C6 32.0(16)
C12 C2 C11 C6 -92.1(12)
O3 C13 C14 C15 172.0(12)
O2 C13 C14 C15 -7.2(16)
O3 C13 C14 C19 -10.4(18)
O2 C13 C14 C19 170.4(10)
C19 C14 C15 C16 0.3(18)
C13 C14 C15 C16 177.9(11)
C14 C15 C16 C17 -2.3(19)
C15 C16 C17 C18 3.0(18)
C15 C16 C17 Br1 -178.4(9)
C16 C17 C18 C19 -1.6(18)
Br1 C17 C18 C19 179.8(10)
C17 C18 C19 C14 0(2)
C15 C14 C19 C18 1.1(19)
C13 C14 C19 C18 -176.6(11)
C11 C10 O1 C1 11.9(13)
C9 C10 O1 C1 -166.3(12)
C2 C1 O1 C10 -27.2(11)
O3 C13 O2 C4 3.4(17)
C14 C13 O2 C4 -177.4(9)
C3 C4 O2 C13 -153.5(9)
C5 C4 O2 C13 81.6(10)
